data_7029015
loop_
_publ_author_name
'Wang, Lingfang'
'Ro\,sca, Sorin-Claudiu'
'Poirier, Valentin'
'Sinbandhit, Sourisak'
'Dorcet, Vincent'
'Roisnel, Thierry'
'Carpentier, Jean-Fran\,cois'
'Sarazin, Yann'

_publ_section_title
;
 Stable divalent germanium, tin and lead amino(ether)-phenolate monomeric
 complexes: structural features, inclusion heterobimetallic complexes, and
 ROP catalysis.
;
_journal_issue 11
_journal_name_full 'Dalton transactions (Cambridge, England : 2003)'
_journal_page_first 4268
_journal_page_last 4286
_journal_paper_doi 10.1039/c3dt51681d
_journal_volume 43
_journal_year 2014
_chemical_compound_source 'synthesis as described'
_chemical_formula_moiety 'C31 H60 N2 O5 Pb Si2'
_chemical_formula_sum 'C31 H60 N2 O5 Pb Si2'
_chemical_formula_weight 804.18
_chemical_name_systematic
;
 ?
;
_space_group_IT_number 2
_symmetry_cell_setting triclinic
_symmetry_Int_Tables_number 2
_symmetry_space_group_name_Hall '-P 1'
_symmetry_space_group_name_H-M 'P -1'
_atom_sites_solution_hydrogens geom
_atom_sites_solution_primary direct
_atom_sites_solution_secondary difmap
_audit_conform_dict_location ftp://ftp.iucr.org/pub/cif_core.dic
_audit_conform_dict_name cif_core.dic
_audit_conform_dict_version 2.4
_audit_creation_date 2012-03-26T16:19:14-00:00
_audit_creation_method 'WinGX routine CIF_UPDATE'
_cell_angle_alpha 66.5600(10)
_cell_angle_beta 68.9620(10)
_cell_angle_gamma 75.4680(10)
_cell_formula_units_Z 2
_cell_length_a 12.1963(3)
_cell_length_b 12.2480(4)
_cell_length_c 14.3540(3)
_cell_measurement_reflns_used 8333
_cell_measurement_temperature 150(2)
_cell_measurement_theta_max 27.38
_cell_measurement_theta_min 2.4
_cell_measurement_wavelength 0.71073
_cell_volume 1821.43(9)
_computing_cell_refinement 'Bruker APEX2 (Bruker, 2006)'
_computing_data_collection 'Bruker APEX2 (Bruker, 2006)'
_computing_data_reduction 'Bruker APEX2 (Bruker, 2006)'
_computing_molecular_graphics 'Ortep-3 for Windows (Farrugia, 1997)'
_computing_publication_material
;
           WinGX publication routines (Farrugia, 1999),
           CRYSCAL (T. Roisnel, local program)
;
_computing_structure_refinement 'SHELXL-97 (Sheldrick, 1997)'
_computing_structure_solution 'SIR97 (Altomare et al., 1999)'
_diffrn_ambient_temperature 150(2)
_diffrn_detector 'CCD plate'
_diffrn_measured_fraction_theta_full 0.985
_diffrn_measured_fraction_theta_max 0.985
_diffrn_measurement_device_type 'APEXII, Bruker-AXS'
_diffrn_measurement_method 'CCD rotation images, thin slices'
_diffrn_radiation_monochromator graphite
_diffrn_radiation_probe x-ray
_diffrn_radiation_type MoK\a
_diffrn_radiation_wavelength 0.71073
_diffrn_reflns_av_R_equivalents 0.0413
_diffrn_reflns_av_unetI/netI 0.0525
_diffrn_reflns_limit_h_max 15
_diffrn_reflns_limit_h_min -15
_diffrn_reflns_limit_k_max 15
_diffrn_reflns_limit_k_min -15
_diffrn_reflns_limit_l_max 18
_diffrn_reflns_limit_l_min -17
_diffrn_reflns_number 20820
_diffrn_reflns_theta_full 27.48
_diffrn_reflns_theta_max 27.48
_diffrn_reflns_theta_min 2.96
_exptl_absorpt_coefficient_mu 4.734
_exptl_absorpt_correction_T_max 0.407
_exptl_absorpt_correction_T_min 0.224
_exptl_absorpt_correction_type multi-scan
_exptl_absorpt_process_details
;
  [Sheldrick, G.M. (2002). SADABS Bruker AXS Inc., Madison, Wisconsin, USA]
;
_exptl_crystal_colour colourless
_exptl_crystal_density_diffrn 1.466
_exptl_crystal_density_method 'not measured'
_exptl_crystal_description prism
_exptl_crystal_F_000 820
_exptl_crystal_size_max 0.54
_exptl_crystal_size_mid 0.23
_exptl_crystal_size_min 0.19
_refine_diff_density_max 0.6
_refine_diff_density_min -1.159
_refine_diff_density_rms 0.117
_refine_ls_extinction_method none
_refine_ls_goodness_of_fit_ref 1.012
_refine_ls_hydrogen_treatment constr
_refine_ls_matrix_type full
_refine_ls_number_parameters 382
_refine_ls_number_reflns 8228
_refine_ls_number_restraints 0
_refine_ls_restrained_S_all 1.012
_refine_ls_R_factor_all 0.0321
_refine_ls_R_factor_gt 0.0269
_refine_ls_shift/su_max 0.007
_refine_ls_shift/su_mean 0
_refine_ls_structure_factor_coef Fsqd
_refine_ls_weighting_details 'calc w=1/[\s^2^(Fo^2^)+(0.0190P)^2^+0.0000P] where P=(Fo^2^+2Fc^2^)/3'
_refine_ls_weighting_scheme calc
_refine_ls_wR_factor_gt 0.0558
_refine_ls_wR_factor_ref 0.0574
_reflns_number_gt 7419
_reflns_number_total 8228
_reflns_threshold_expression >2sigma(I)
_cod_data_source_file c3dt51681d.txt
_cod_data_source_block SR44
_cod_original_cell_volume 1821.43(8)
_cod_database_code 7029015

loop_
_symmetry_equiv_pos_as_xyz
'x, y, z'
'-x, -y, -z'

loop_
_atom_site_label
_atom_site_type_symbol
_atom_site_fract_x
_atom_site_fract_y
_atom_site_fract_z
_atom_site_U_iso_or_equiv
_atom_site_adp_type
_atom_site_occupancy
_atom_site_symmetry_multiplicity
_atom_site_calc_flag
_atom_site_refinement_flags
Pb1 Pb 0.832310(10) 0.204024(10) 0.792225(8) 0.01337(4) Uani 1 1 d .
N1 N 0.7830(2) 0.2063(2) 0.65557(19) 0.0161(6) Uani 1 1 d .
Si1 Si 0.78077(8) 0.07272(8) 0.64259(7) 0.01659(19) Uani 1 1 d .
C2 C 0.6627(3) -0.0141(3) 0.7535(2) 0.0217(7) Uani 1 1 d .
H2A H 0.6846 -0.0446 0.8196 0.033 Uiso 1 1 calc R
H2B H 0.6545 -0.0815 0.7371 0.033 Uiso 1 1 calc R
H2C H 0.5873 0.0386 0.7618 0.033 Uiso 1 1 calc R
C3 C 0.9288(3) -0.0203(3) 0.6377(2) 0.0241(8) Uani 1 1 d .
H3A H 0.9898 0.0249 0.5786 0.036 Uiso 1 1 calc R
H3B H 0.9278 -0.0944 0.6274 0.036 Uiso 1 1 calc R
H3C H 0.9463 -0.0401 0.7045 0.036 Uiso 1 1 calc R
C4 C 0.7456(3) 0.0936(3) 0.5187(3) 0.0299(9) Uani 1 1 d .
H4A H 0.665 0.135 0.522 0.045 Uiso 1 1 calc R
H4B H 0.7514 0.0151 0.5131 0.045 Uiso 1 1 calc R
H4C H 0.802 0.1416 0.4565 0.045 Uiso 1 1 calc R
Si2 Si 0.78752(8) 0.34227(8) 0.55345(7) 0.0193(2) Uani 1 1 d .
C5 C 0.9118(4) 0.3433(4) 0.4294(3) 0.0368(10) Uani 1 1 d .
H5A H 0.9873 0.3168 0.4463 0.055 Uiso 1 1 calc R
H5B H 0.9125 0.4247 0.3773 0.055 Uiso 1 1 calc R
H5C H 0.9004 0.2888 0.3997 0.055 Uiso 1 1 calc R
C6 C 0.6447(3) 0.3968(3) 0.5187(3) 0.0398(10) Uani 1 1 d .
H6A H 0.625 0.3358 0.5012 0.06 Uiso 1 1 calc R
H6B H 0.6528 0.4712 0.4573 0.06 Uiso 1 1 calc R
H6C H 0.5814 0.4119 0.5793 0.06 Uiso 1 1 calc R
C7 C 0.8120(4) 0.4598(3) 0.5939(3) 0.0397(10) Uani 1 1 d .
H7A H 0.7501 0.464 0.6591 0.06 Uiso 1 1 calc R
H7B H 0.8092 0.5378 0.5372 0.06 Uiso 1 1 calc R
H7C H 0.8897 0.4393 0.6065 0.06 Uiso 1 1 calc R
O11 O 0.82215(19) 0.00780(19) 0.87142(15) 0.0168(5) Uani 1 1 d .
C12 C 0.7968(3) -0.0329(3) 0.9773(2) 0.0117(6) Uani 1 1 d .
C13 C 0.8677(3) -0.1339(3) 1.0307(2) 0.0136(6) Uani 1 1 d .
C14 C 0.8380(3) -0.1659(3) 1.1409(2) 0.0152(6) Uani 1 1 d .
H14 H 0.8852 -0.2319 1.1772 0.018 Uiso 1 1 calc R
C15 C 0.7440(3) -0.1075(3) 1.2013(2) 0.0134(6) Uani 1 1 d .
C16 C 0.6714(3) -0.0159(3) 1.1474(2) 0.0134(6) Uani 1 1 d .
H16 H 0.604 0.023 1.1865 0.016 Uiso 1 1 calc R
C17 C 0.6950(3) 0.0202(3) 1.0377(2) 0.0130(6) Uani 1 1 d .
C18 C 0.6023(3) 0.0992(3) 0.9850(2) 0.0140(6) Uani 1 1 d .
H18A H 0.5913 0.0598 0.9413 0.017 Uiso 1 1 calc R
H18B H 0.5266 0.1025 1.0414 0.017 Uiso 1 1 calc R
C19 C 0.9676(3) -0.2060(3) 0.9692(2) 0.0162(7) Uani 1 1 d .
C20 C 1.0247(3) -0.3172(3) 1.0428(3) 0.0225(7) Uani 1 1 d .
H20A H 1.0849 -0.3627 1.0006 0.034 Uiso 1 1 calc R
H20B H 0.9638 -0.3679 1.0949 0.034 Uiso 1 1 calc R
H20C H 1.062 -0.2918 1.0798 0.034 Uiso 1 1 calc R
C21 C 0.9168(3) -0.2531(3) 0.9105(3) 0.0212(7) Uani 1 1 d .
H21A H 0.8744 -0.1859 0.8659 0.032 Uiso 1 1 calc R
H21B H 0.8621 -0.3108 0.9623 0.032 Uiso 1 1 calc R
H21C H 0.9816 -0.2926 0.8659 0.032 Uiso 1 1 calc R
C22 C 1.0653(3) -0.1273(3) 0.8913(3) 0.0232(7) Uani 1 1 d .
H22A H 1.0315 -0.0562 0.8425 0.035 Uiso 1 1 calc R
H22B H 1.1275 -0.1731 0.8506 0.035 Uiso 1 1 calc R
H22C H 1.0992 -0.1024 0.931 0.035 Uiso 1 1 calc R
C23 C 0.7155(3) -0.1513(3) 1.3224(2) 0.0165(7) Uani 1 1 d .
C24 C 0.6331(4) -0.0582(4) 1.3693(3) 0.0428(12) Uani 1 1 d .
H24A H 0.669 0.0164 1.3374 0.064 Uiso 1 1 calc R
H24B H 0.6202 -0.0882 1.4463 0.064 Uiso 1 1 calc R
H24C H 0.5572 -0.0427 1.3546 0.064 Uiso 1 1 calc R
C25 C 0.8281(3) -0.1809(4) 1.3569(3) 0.0408(11) Uani 1 1 d .
H25A H 0.8823 -0.2428 1.3298 0.061 Uiso 1 1 calc R
H25B H 0.8071 -0.2104 1.4346 0.061 Uiso 1 1 calc R
H25C H 0.8668 -0.1084 1.3283 0.061 Uiso 1 1 calc R
C26 C 0.6551(4) -0.2641(4) 1.3692(3) 0.0459(12) Uani 1 1 d .
H26A H 0.5798 -0.2446 1.3525 0.069 Uiso 1 1 calc R
H26B H 0.6402 -0.2957 1.4464 0.069 Uiso 1 1 calc R
H26C H 0.7065 -0.3246 1.3387 0.069 Uiso 1 1 calc R
N31 N 0.6241(2) 0.2257(2) 0.91593(18) 0.0132(5) Uani 1 1 d .
C32 C 0.5382(3) 0.2781(3) 0.8523(2) 0.0193(7) Uani 1 1 d .
H32A H 0.5519 0.2301 0.8068 0.023 Uiso 1 1 calc R
H32B H 0.5554 0.3603 0.8049 0.023 Uiso 1 1 calc R
C33 C 0.4058(3) 0.2843(3) 0.9170(3) 0.0241(8) Uani 1 1 d .
H33A H 0.3633 0.2462 0.8931 0.029 Uiso 1 1 calc R
H33B H 0.3983 0.2389 0.993 0.029 Uiso 1 1 calc R
O34 O 0.3527(2) 0.4051(2) 0.90468(17) 0.0215(5) Uani 1 1 d .
C35 C 0.3197(3) 0.4642(3) 0.8092(3) 0.0255(8) Uani 1 1 d .
H35A H 0.2389 0.4491 0.821 0.031 Uiso 1 1 calc R
H35B H 0.3751 0.433 0.7529 0.031 Uiso 1 1 calc R
C36 C 0.3230(3) 0.5961(3) 0.7756(3) 0.0321(9) Uani 1 1 d .
H36A H 0.2851 0.6408 0.7181 0.038 Uiso 1 1 calc R
H36B H 0.2802 0.6249 0.8362 0.038 Uiso 1 1 calc R
O37 O 0.4446(2) 0.6135(2) 0.7389(2) 0.0306(6) Uani 1 1 d .
C38 C 0.4615(3) 0.7341(3) 0.7092(3) 0.0279(8) Uani 1 1 d .
H38A H 0.4187 0.7639 0.7693 0.034 Uiso 1 1 calc R
H38B H 0.4302 0.7849 0.6486 0.034 Uiso 1 1 calc R
C39 C 0.5908(3) 0.7404(3) 0.6789(3) 0.0272(8) Uani 1 1 d .
H39A H 0.6348 0.701 0.6254 0.033 Uiso 1 1 calc R
H39B H 0.606 0.8252 0.6477 0.033 Uiso 1 1 calc R
O40 O 0.6290(2) 0.6811(2) 0.77174(16) 0.0223(5) Uani 1 1 d .
C41 C 0.7547(3) 0.6546(3) 0.7486(3) 0.0240(8) Uani 1 1 d .
H41A H 0.7888 0.7255 0.7379 0.029 Uiso 1 1 calc R
H41B H 0.7883 0.6348 0.6826 0.029 Uiso 1 1 calc R
C42 C 0.7854(3) 0.5502(3) 0.8394(3) 0.0228(7) Uani 1 1 d .
H42A H 0.8724 0.5367 0.8256 0.027 Uiso 1 1 calc R
H42B H 0.7497 0.5708 0.905 0.027 Uiso 1 1 calc R
O43 O 0.74607(19) 0.44101(19) 0.85666(17) 0.0194(5) Uani 1 1 d .
C44 C 0.6294(3) 0.4250(3) 0.9292(3) 0.0215(7) Uani 1 1 d .
H44A H 0.5697 0.4647 0.8901 0.026 Uiso 1 1 calc R
H44B H 0.615 0.4628 0.9827 0.026 Uiso 1 1 calc R
C45 C 0.6169(3) 0.2937(3) 0.9840(2) 0.0179(7) Uani 1 1 d .
H45A H 0.6794 0.2555 1.02 0.022 Uiso 1 1 calc R
H45B H 0.5397 0.2856 1.0397 0.022 Uiso 1 1 calc R

loop_
_atom_site_aniso_label
_atom_site_aniso_U_11
_atom_site_aniso_U_22
_atom_site_aniso_U_33
_atom_site_aniso_U_23
_atom_site_aniso_U_13
_atom_site_aniso_U_12
Pb1 0.01153(6) 0.01657(6) 0.01165(6) -0.00484(4) -0.00276(4) -0.00203(4)
N1 0.0205(14) 0.0165(13) 0.0113(12) -0.0044(10) -0.0059(11) -0.0011(11)
Si1 0.0190(5) 0.0166(4) 0.0151(4) -0.0068(4) -0.0054(4) -0.0011(4)
C2 0.0233(18) 0.0207(17) 0.0243(17) -0.0123(14) -0.0037(14) -0.0052(14)
C3 0.0252(19) 0.0260(19) 0.0149(16) -0.0090(14) -0.0016(14) 0.0044(15)
C4 0.040(2) 0.033(2) 0.0219(18) -0.0136(16) -0.0111(17) -0.0033(17)
Si2 0.0247(5) 0.0166(4) 0.0126(4) -0.0020(4) -0.0036(4) -0.0034(4)
C5 0.044(3) 0.038(2) 0.0216(19) -0.0076(17) 0.0027(17) -0.0161(19)
C6 0.041(2) 0.025(2) 0.039(2) 0.0054(17) -0.0185(19) 0.0030(18)
C7 0.073(3) 0.0192(19) 0.025(2) -0.0003(16) -0.017(2) -0.0118(19)
O11 0.0191(12) 0.0163(11) 0.0108(10) -0.0030(9) -0.0038(9) 0.0011(9)
C12 0.0102(15) 0.0141(15) 0.0121(14) -0.0039(12) -0.0044(12) -0.0031(11)
C13 0.0120(15) 0.0134(15) 0.0152(15) -0.0039(12) -0.0052(12) -0.0012(12)
C14 0.0160(16) 0.0132(15) 0.0157(15) -0.0025(12) -0.0077(13) -0.0002(12)
C15 0.0158(16) 0.0122(14) 0.0113(14) -0.0002(12) -0.0042(12) -0.0063(12)
C16 0.0110(15) 0.0131(15) 0.0135(14) -0.0040(12) -0.0002(12) -0.0032(11)
C17 0.0149(16) 0.0097(14) 0.0129(14) -0.0012(12) -0.0050(12) -0.0022(12)
C18 0.0086(15) 0.0171(16) 0.0152(14) -0.0045(12) -0.0028(12) -0.0023(12)
C19 0.0142(16) 0.0184(16) 0.0168(15) -0.0070(13) -0.0061(13) 0.0004(12)
C20 0.0186(18) 0.0235(18) 0.0254(17) -0.0101(15) -0.0098(14) 0.0052(14)
C21 0.0235(18) 0.0213(17) 0.0217(17) -0.0097(14) -0.0101(14) 0.0012(14)
C22 0.0141(17) 0.0259(18) 0.0278(18) -0.0119(15) -0.0035(14) 0.0011(14)
C23 0.0237(18) 0.0152(16) 0.0098(14) -0.0017(12) -0.0050(13) -0.0055(13)
C24 0.064(3) 0.041(2) 0.0189(18) -0.0155(17) -0.0178(19) 0.019(2)
C25 0.032(2) 0.068(3) 0.0173(18) -0.0041(19) -0.0104(17) -0.011(2)
C26 0.075(3) 0.047(3) 0.0156(18) -0.0023(17) 0.0008(19) -0.042(2)
N31 0.0132(13) 0.0117(13) 0.0131(12) -0.0035(10) -0.0044(10) 0.0009(10)
C32 0.0135(16) 0.0189(16) 0.0157(15) 0.0023(13) -0.0045(13) 0.0013(13)
C33 0.0107(16) 0.0239(18) 0.0291(18) 0.0008(15) -0.0073(14) -0.0016(13)
O34 0.0220(13) 0.0207(12) 0.0209(12) -0.0077(10) -0.0090(10) 0.0039(10)
C35 0.0201(18) 0.0273(19) 0.0281(18) -0.0054(15) -0.0141(15) 0.0024(15)
C36 0.0200(19) 0.031(2) 0.037(2) -0.0039(17) -0.0129(17) 0.0042(16)
O37 0.0275(14) 0.0183(13) 0.0424(15) -0.0060(11) -0.0130(12) -0.0001(10)
C38 0.038(2) 0.0179(17) 0.0288(19) -0.0046(15) -0.0192(17) 0.0033(15)
C39 0.043(2) 0.0178(17) 0.0214(17) -0.0004(14) -0.0166(16) -0.0048(16)
O40 0.0245(13) 0.0213(12) 0.0173(11) -0.0026(10) -0.0088(10) 0.0007(10)
C41 0.029(2) 0.0160(17) 0.0265(18) -0.0069(14) -0.0078(15) -0.0027(14)
C42 0.0174(17) 0.0200(17) 0.0317(19) -0.0076(15) -0.0092(15) -0.0029(13)
O43 0.0157(12) 0.0138(11) 0.0229(12) -0.0048(9) 0.0000(9) -0.0031(9)
C44 0.0181(17) 0.0190(17) 0.0248(17) -0.0100(14) -0.0001(14) -0.0027(13)
C45 0.0199(17) 0.0181(16) 0.0139(15) -0.0075(13) -0.0010(13) -0.0015(13)

loop_
_atom_type_symbol
_atom_type_description
_atom_type_scat_dispersion_real
_atom_type_scat_dispersion_imag
_atom_type_scat_source
C C 0.0033 0.0016 'International Tables Vol C Tables 4.2.6.8 and 6.1.1.4'
H H 0 0 'International Tables Vol C Tables 4.2.6.8 and 6.1.1.4'
N N 0.0061 0.0033 'International Tables Vol C Tables 4.2.6.8 and 6.1.1.4'
O O 0.0106 0.006 'International Tables Vol C Tables 4.2.6.8 and 6.1.1.4'
Si Si 0.0817 0.0704 'International Tables Vol C Tables 4.2.6.8 and 6.1.1.4'
Pb Pb -3.3944 10.1111 'International Tables Vol C Tables 4.2.6.8 and 6.1.1.4'

loop_
_geom_angle_atom_site_label_1
_geom_angle_atom_site_label_2
_geom_angle_atom_site_label_3
_geom_angle
O11 Pb1 N1 91.51(8)
O11 Pb1 N31 84.68(8)
N1 Pb1 N31 97.97(8)
Si2 N1 Si1 123.58(14)
Si2 N1 Pb1 114.52(14)
Si1 N1 Pb1 119.74(13)
N1 Si1 C3 110.00(15)
N1 Si1 C2 111.83(14)
C3 Si1 C2 109.90(15)
N1 Si1 C4 113.25(15)
C3 Si1 C4 107.26(15)
C2 Si1 C4 104.36(16)
Si1 C2 H2A 109.5
Si1 C2 H2B 109.5
H2A C2 H2B 109.5
Si1 C2 H2C 109.5
H2A C2 H2C 109.5
H2B C2 H2C 109.5
Si1 C3 H3A 109.5
Si1 C3 H3B 109.5
H3A C3 H3B 109.5
Si1 C3 H3C 109.5
H3A C3 H3C 109.5
H3B C3 H3C 109.5
Si1 C4 H4A 109.5
Si1 C4 H4B 109.5
H4A C4 H4B 109.5
Si1 C4 H4C 109.5
H4A C4 H4C 109.5
H4B C4 H4C 109.5
N1 Si2 C7 110.06(15)
N1 Si2 C6 112.12(16)
C7 Si2 C6 106.18(19)
N1 Si2 C5 114.25(16)
C7 Si2 C5 104.97(19)
C6 Si2 C5 108.71(18)
Si2 C5 H5A 109.5
Si2 C5 H5B 109.5
H5A C5 H5B 109.5
Si2 C5 H5C 109.5
H5A C5 H5C 109.5
H5B C5 H5C 109.5
Si2 C6 H6A 109.5
Si2 C6 H6B 109.5
H6A C6 H6B 109.5
Si2 C6 H6C 109.5
H6A C6 H6C 109.5
H6B C6 H6C 109.5
Si2 C7 H7A 109.5
Si2 C7 H7B 109.5
H7A C7 H7B 109.5
Si2 C7 H7C 109.5
H7A C7 H7C 109.5
H7B C7 H7C 109.5
C12 O11 Pb1 115.74(18)
O11 C12 C17 119.5(2)
O11 C12 C13 121.0(3)
C17 C12 C13 119.3(3)
C14 C13 C12 116.9(3)
C14 C13 C19 122.2(3)
C12 C13 C19 120.9(3)
C15 C14 C13 124.5(3)
C15 C14 H14 117.8
C13 C14 H14 117.8
C14 C15 C16 116.8(3)
C14 C15 C23 121.0(3)
C16 C15 C23 122.0(3)
C17 C16 C15 121.8(3)
C17 C16 H16 119.1
C15 C16 H16 119.1
C16 C17 C12 120.2(3)
C16 C17 C18 120.3(3)
C12 C17 C18 118.6(2)
N31 C18 C17 117.9(2)
N31 C18 H18A 107.8
C17 C18 H18A 107.8
N31 C18 H18B 107.8
C17 C18 H18B 107.8
H18A C18 H18B 107.2
C13 C19 C22 110.0(3)
C13 C19 C21 109.5(3)
C22 C19 C21 111.2(3)
C13 C19 C20 112.3(2)
C22 C19 C20 107.7(3)
C21 C19 C20 106.2(3)
C19 C20 H20A 109.5
C19 C20 H20B 109.5
H20A C20 H20B 109.5
C19 C20 H20C 109.5
H20A C20 H20C 109.5
H20B C20 H20C 109.5
C19 C21 H21A 109.5
C19 C21 H21B 109.5
H21A C21 H21B 109.5
C19 C21 H21C 109.5
H21A C21 H21C 109.5
H21B C21 H21C 109.5
C19 C22 H22A 109.5
C19 C22 H22B 109.5
H22A C22 H22B 109.5
C19 C22 H22C 109.5
H22A C22 H22C 109.5
H22B C22 H22C 109.5
C24 C23 C26 108.4(3)
C24 C23 C15 112.2(3)
C26 C23 C15 108.5(3)
C24 C23 C25 107.3(3)
C26 C23 C25 108.8(3)
C15 C23 C25 111.5(3)
C23 C24 H24A 109.5
C23 C24 H24B 109.5
H24A C24 H24B 109.5
C23 C24 H24C 109.5
H24A C24 H24C 109.5
H24B C24 H24C 109.5
C23 C25 H25A 109.5
C23 C25 H25B 109.5
H25A C25 H25B 109.5
C23 C25 H25C 109.5
H25A C25 H25C 109.5
H25B C25 H25C 109.5
C23 C26 H26A 109.5
C23 C26 H26B 109.5
H26A C26 H26B 109.5
C23 C26 H26C 109.5
H26A C26 H26C 109.5
H26B C26 H26C 109.5
C45 N31 C32 113.7(2)
C45 N31 C18 108.8(2)
C32 N31 C18 108.9(2)
C45 N31 Pb1 111.57(18)
C32 N31 Pb1 109.27(17)
C18 N31 Pb1 104.14(16)
N31 C32 C33 115.8(2)
N31 C32 H32A 108.3
C33 C32 H32A 108.3
N31 C32 H32B 108.3
C33 C32 H32B 108.3
H32A C32 H32B 107.4
O34 C33 C32 111.6(3)
O34 C33 H33A 109.3
C32 C33 H33A 109.3
O34 C33 H33B 109.3
C32 C33 H33B 109.3
H33A C33 H33B 108
C35 O34 C33 113.1(2)
O34 C35 C36 108.9(3)
O34 C35 H35A 109.9
C36 C35 H35A 109.9
O34 C35 H35B 109.9
C36 C35 H35B 109.9
H35A C35 H35B 108.3
O37 C36 C35 106.8(3)
O37 C36 H36A 110.4
C35 C36 H36A 110.4
O37 C36 H36B 110.4
C35 C36 H36B 110.4
H36A C36 H36B 108.6
C38 O37 C36 113.3(3)
O37 C38 C39 108.6(3)
O37 C38 H38A 110
C39 C38 H38A 110
O37 C38 H38B 110
C39 C38 H38B 110
H38A C38 H38B 108.4
O40 C39 C38 108.3(3)
O40 C39 H39A 110
C38 C39 H39A 110
O40 C39 H39B 110
C38 C39 H39B 110
H39A C39 H39B 108.4
C39 O40 C41 113.0(3)
O40 C41 C42 109.3(3)
O40 C41 H41A 109.8
C42 C41 H41A 109.8
O40 C41 H41B 109.8
C42 C41 H41B 109.8
H41A C41 H41B 108.3
O43 C42 C41 113.8(3)
O43 C42 H42A 108.8
C41 C42 H42A 108.8
O43 C42 H42B 108.8
C41 C42 H42B 108.8
H42A C42 H42B 107.7
C42 O43 C44 113.6(2)
O43 C44 C45 110.2(3)
O43 C44 H44A 109.6
C45 C44 H44A 109.6
O43 C44 H44B 109.6
C45 C44 H44B 109.6
H44A C44 H44B 108.1
N31 C45 C44 116.6(3)
N31 C45 H45A 108.1
C44 C45 H45A 108.1
N31 C45 H45B 108.1
C44 C45 H45B 108.1
H45A C45 H45B 107.3

loop_
_geom_bond_atom_site_label_1
_geom_bond_atom_site_label_2
_geom_bond_distance
Pb1 O11 2.227(2)
Pb1 N1 2.237(2)
Pb1 N31 2.543(2)
N1 Si2 1.723(3)
N1 Si1 1.727(3)
Si1 C3 1.872(3)
Si1 C2 1.875(3)
Si1 C4 1.882(3)
C2 H2A 0.98
C2 H2B 0.98
C2 H2C 0.98
C3 H3A 0.98
C3 H3B 0.98
C3 H3C 0.98
C4 H4A 0.98
C4 H4B 0.98
C4 H4C 0.98
Si2 C7 1.872(4)
Si2 C6 1.872(4)
Si2 C5 1.877(4)
C5 H5A 0.98
C5 H5B 0.98
C5 H5C 0.98
C6 H6A 0.98
C6 H6B 0.98
C6 H6C 0.98
C7 H7A 0.98
C7 H7B 0.98
C7 H7C 0.98
O11 C12 1.339(3)
C12 C17 1.410(4)
C12 C13 1.431(4)
C13 C14 1.399(4)
C13 C19 1.534(4)
C14 C15 1.395(4)
C14 H14 0.95
C15 C16 1.394(4)
C15 C23 1.532(4)
C16 C17 1.393(4)
C16 H16 0.95
C17 C18 1.506(4)
C18 N31 1.500(4)
C18 H18A 0.99
C18 H18B 0.99
C19 C22 1.537(4)
C19 C21 1.538(4)
C19 C20 1.538(4)
C20 H20A 0.98
C20 H20B 0.98
C20 H20C 0.98
C21 H21A 0.98
C21 H21B 0.98
C21 H21C 0.98
C22 H22A 0.98
C22 H22B 0.98
C22 H22C 0.98
C23 C24 1.521(5)
C23 C26 1.523(5)
C23 C25 1.536(5)
C24 H24A 0.98
C24 H24B 0.98
C24 H24C 0.98
C25 H25A 0.98
C25 H25B 0.98
C25 H25C 0.98
C26 H26A 0.98
C26 H26B 0.98
C26 H26C 0.98
N31 C45 1.485(4)
N31 C32 1.492(4)
C32 C33 1.547(4)
C32 H32A 0.99
C32 H32B 0.99
C33 O34 1.425(4)
C33 H33A 0.99
C33 H33B 0.99
O34 C35 1.423(4)
C35 C36 1.497(5)
C35 H35A 0.99
C35 H35B 0.99
C36 O37 1.425(4)
C36 H36A 0.99
C36 H36B 0.99
O37 C38 1.413(4)
C38 C39 1.490(5)
C38 H38A 0.99
C38 H38B 0.99
C39 O40 1.424(4)
C39 H39A 0.99
C39 H39B 0.99
O40 C41 1.427(4)
C41 C42 1.503(4)
C41 H41A 0.99
C41 H41B 0.99
C42 O43 1.433(4)
C42 H42A 0.99
C42 H42B 0.99
O43 C44 1.436(4)
C44 C45 1.503(4)
C44 H44A 0.99
C44 H44B 0.99
C45 H45A 0.99
C45 H45B 0.99

loop_
_geom_torsion_atom_site_label_1
_geom_torsion_atom_site_label_2
_geom_torsion_atom_site_label_3
_geom_torsion_atom_site_label_4
_geom_torsion
O11 Pb1 N1 Si2 -174.75(13)
N31 Pb1 N1 Si2 100.40(14)
O11 Pb1 N1 Si1 -10.89(15)
N31 Pb1 N1 Si1 -95.73(15)
Si2 N1 Si1 C3 105.59(19)
Pb1 N1 Si1 C3 -56.74(18)
Si2 N1 Si1 C2 -131.99(18)
Pb1 N1 Si1 C2 65.67(19)
Si2 N1 Si1 C4 -14.4(2)
Pb1 N1 Si1 C4 -176.75(15)
Si1 N1 Si2 C7 -171.4(2)
Pb1 N1 Si2 C7 -8.3(2)
Si1 N1 Si2 C6 70.6(2)
Pb1 N1 Si2 C6 -126.22(17)
Si1 N1 Si2 C5 -53.6(2)
Pb1 N1 Si2 C5 109.52(18)
N1 Pb1 O11 C12 -153.18(19)
N31 Pb1 O11 C12 -55.31(19)
Pb1 O11 C12 C17 54.0(3)
Pb1 O11 C12 C13 -129.6(2)
O11 C12 C13 C14 176.7(3)
C17 C12 C13 C14 -6.8(4)
O11 C12 C13 C19 -5.9(4)
C17 C12 C13 C19 170.5(3)
C12 C13 C14 C15 1.1(5)
C19 C13 C14 C15 -176.3(3)
C13 C14 C15 C16 4.0(5)
C13 C14 C15 C23 178.0(3)
C14 C15 C16 C17 -3.3(5)
C23 C15 C16 C17 -177.3(3)
C15 C16 C17 C12 -2.4(5)
C15 C16 C17 C18 166.6(3)
O11 C12 C17 C16 -175.9(3)
C13 C12 C17 C16 7.6(4)
O11 C12 C17 C18 14.9(4)
C13 C12 C17 C18 -161.6(3)
C16 C17 C18 N31 111.1(3)
C12 C17 C18 N31 -79.7(4)
C14 C13 C19 C22 -117.4(3)
C12 C13 C19 C22 65.3(4)
C14 C13 C19 C21 120.2(3)
C12 C13 C19 C21 -57.1(4)
C14 C13 C19 C20 2.5(4)
C12 C13 C19 C20 -174.7(3)
C14 C15 C23 C24 164.8(3)
C16 C15 C23 C24 -21.5(4)
C14 C15 C23 C26 -75.4(4)
C16 C15 C23 C26 98.3(4)
C14 C15 C23 C25 44.4(4)
C16 C15 C23 C25 -141.9(3)
C17 C18 N31 C45 -68.9(3)
C17 C18 N31 C32 166.7(2)
C17 C18 N31 Pb1 50.2(3)
O11 Pb1 N31 C45 121.57(18)
N1 Pb1 N31 C45 -147.64(18)
O11 Pb1 N31 C32 -111.87(19)
N1 Pb1 N31 C32 -21.1(2)
O11 Pb1 N31 C18 4.39(17)
N1 Pb1 N31 C18 95.18(18)
C45 N31 C32 C33 -61.1(4)
C18 N31 C32 C33 60.4(3)
Pb1 N31 C32 C33 173.6(2)
N31 C32 C33 O34 111.5(3)
C32 C33 O34 C35 80.9(3)
C33 O34 C35 C36 -152.1(3)
O34 C35 C36 O37 71.4(3)
C35 C36 O37 C38 -177.0(3)
C36 O37 C38 C39 176.5(3)
O37 C38 C39 O40 -68.1(3)
C38 C39 O40 C41 164.9(3)
C39 O40 C41 C42 -155.3(3)
O40 C41 C42 O43 63.3(4)
C41 C42 O43 C44 -90.2(3)
C42 O43 C44 C45 -152.3(3)
C32 N31 C45 C44 -55.0(4)
C18 N31 C45 C44 -176.5(3)
Pb1 N31 C45 C44 69.2(3)
O43 C44 C45 N31 -65.1(4)
